data_9007751
loop_
_publ_author_name
'Gasperin, M.'

_publ_section_title
;
 Synthese et structure du borouranate de lithium LiBUO5
;
_journal_name_full 'Acta Crystallographica, Section C'
_journal_page_first 372
_journal_page_last 374
_journal_paper_doi 10.1107/S0108270189007948
_journal_volume 46
_journal_year 1990
_chemical_formula_structural LiBUO5
_chemical_formula_sum 'B Li O5 U'
_space_group_IT_number 14
_symmetry_space_group_name_Hall '-P 2ybc'
_symmetry_space_group_name_H-M 'P 1 21/c 1'
_cell_angle_alpha 90
_cell_angle_beta 105.04
_cell_angle_gamma 90
_cell_length_a 5.767
_cell_length_b 10.574
_cell_length_c 6.835
_cell_formula_units_Z 4
_cell_volume 402.523
_exptl_crystal_density_diffrn 5.541
_cod_original_formula_sum 'U B Li O5'
_cod_database_code 9007751

loop_
_symmetry_equiv_pos_as_xyz
x,y,z
x,1/2-y,1/2+z
-x,1/2+y,1/2-z
-x,-y,-z

loop_
_atom_site_label
_atom_site_fract_x
_atom_site_fract_y
_atom_site_fract_z
_atom_site_U_iso_or_equiv
U 0.09850 0.06540 0.27100 0.00887
B 0.21670 0.14410 0.79760 0.00760
Li 0.55830 0.23200 0.62420 0.01520
O1 0.15190 0.08470 0.95320 0.01140
O2 0.85210 0.17340 0.21280 0.01646
O3 0.13730 0.08950 0.61140 0.01140
O4 0.66510 0.05060 0.67770 0.01393
O5 0.35060 0.24270 0.33020 0.01140

_cod_duplicate_entry 1001413
